data_4080304
loop_
_publ_author_name
'Cole, Marcus L.'
'Deacon, Glen B.'
'Junk, Peter C.'
'Wang, Jun'

_publ_section_title
;
 Bulky Formamidinate-Supported Lanthanoid Halides and Alkyls, Including a
 Rare Terminal La--Me Species
;
_journal_issue 5
_journal_name_full Organometallics
_journal_page_first 1370
_journal_paper_doi 10.1021/om301048b
_journal_volume 32
_journal_year 2013
_chemical_formula_moiety 'C75 H105 La N6, C7 H8, 2(C6 D6)'
_chemical_formula_sum 'C94 H113 D12 La N6'
_chemical_formula_weight 1489.98
_chemical_name_common '[La(DippForm)3]'
_chemical_name_systematic
;
 ?
;
_space_group_IT_number 14
_symmetry_cell_setting monoclinic
_symmetry_space_group_name_Hall '-P 2yn'
_symmetry_space_group_name_H-M 'P 1 21/n 1'
_atom_sites_solution_hydrogens geom
_atom_sites_solution_primary direct
_atom_sites_solution_secondary difmap
_audit_creation_method SHELXL-97
_cell_angle_alpha 90.00
_cell_angle_beta 96.42(3)
_cell_angle_gamma 90.00
_cell_formula_units_Z 4
_cell_length_a 13.033(3)
_cell_length_b 37.741(8)
_cell_length_c 16.757(3)
_cell_measurement_temperature 123(2)
_cell_volume 8191(3)
_computing_cell_refinement 'XDS (Kabsch, 1993)'
_computing_data_collection 'BluIce (McPhillips, 2002)'
_computing_data_reduction 'XDS (Kabsch, 1993)'
_computing_molecular_graphics 'X-Seed (Barbour, 1999)'
_computing_publication_material 'CIFTAB (Sheldrick, 1997)'
_computing_structure_refinement 'SHELXL-97 (Sheldrick, 1997)'
_computing_structure_solution 'SHELXS-97 (Sheldrick, 1997)'
_diffrn_ambient_temperature 100
_diffrn_measured_fraction_theta_full 0.998
_diffrn_measured_fraction_theta_max 0.998
_diffrn_measurement_device_type 'ADSC Quantum 210r'
_diffrn_measurement_method 'Phi Scan'
_diffrn_radiation_monochromator 'Silicon Double Crystal'
_diffrn_radiation_source 'Australian Synchrotron'
_diffrn_radiation_type Synchrotron
_diffrn_radiation_wavelength 0.71073
_diffrn_reflns_av_R_equivalents 0.0663
_diffrn_reflns_av_sigmaI/netI 0.0809
_diffrn_reflns_limit_h_max 16
_diffrn_reflns_limit_h_min -12
_diffrn_reflns_limit_k_max 37
_diffrn_reflns_limit_k_min -48
_diffrn_reflns_limit_l_max 21
_diffrn_reflns_limit_l_min -21
_diffrn_reflns_number 89472
_diffrn_reflns_theta_full 27.50
_diffrn_reflns_theta_max 27.50
_diffrn_reflns_theta_min 2.67
_exptl_absorpt_coefficient_mu 0.570
_exptl_absorpt_correction_T_max 0.9666
_exptl_absorpt_correction_T_min 0.8706
_exptl_absorpt_correction_type multi-scan
_exptl_absorpt_process_details XDS
_exptl_crystal_colour colorless
_exptl_crystal_density_diffrn 1.208
_exptl_crystal_density_method 'not measured'
_exptl_crystal_description rod
_exptl_crystal_F_000 3152
_exptl_crystal_size_max 0.25
_exptl_crystal_size_mid 0.10
_exptl_crystal_size_min 0.06
_platon_squeeze_details
;
 Spek, A.L. (1990), Acta Cryst. A46, C-34
;
_refine_diff_density_max 0.757
_refine_diff_density_min -0.711
_refine_diff_density_rms 0.086
_refine_ls_extinction_method none
_refine_ls_goodness_of_fit_ref 1.019
_refine_ls_hydrogen_treatment constr
_refine_ls_matrix_type full
_refine_ls_number_parameters 817
_refine_ls_number_reflns 18757
_refine_ls_number_restraints 0
_refine_ls_restrained_S_all 1.019
_refine_ls_R_factor_all 0.0730
_refine_ls_R_factor_gt 0.0464
_refine_ls_shift/su_max 0.002
_refine_ls_shift/su_mean 0.000
_refine_ls_structure_factor_coef Fsqd
_refine_ls_weighting_details 'calc w=1/[\s^2^(Fo^2^)+(0.0547P)^2^+0.0000P] where P=(Fo^2^+2Fc^2^)/3'
_refine_ls_weighting_scheme calc
_refine_ls_wR_factor_gt 0.1058
_refine_ls_wR_factor_ref 0.1130
_reflns_number_gt 13211
_reflns_number_total 18757
_reflns_threshold_expression >2sigma(I)
_cod_data_source_file om301048b_si_002.cif
_cod_data_source_block 8
_cod_depositor_comments
;
The following automatic conversions were performed:

'_exptl_absorpt_correction_type' value 'Multi-Scan' changed to
'multi-scan' according to
/home/saulius/struct/CIF-dictionaries/cif_core.dic dictionary named
'cif_core.dic' version 2.4.2 from 2011-04-26.

Automatic conversion script
Id: cif_fix_values 1891 2012-01-12 08:04:46Z andrius 
;
_cod_original_sg_symbol_H-M P21/n
_cod_database_code 4080304

loop_
_symmetry_equiv_pos_as_xyz
'x, y, z'
'-x+1/2, y+1/2, -z+1/2'
'-x, -y, -z'
'x-1/2, -y-1/2, z-1/2'

loop_
_atom_site_label
_atom_site_type_symbol
_atom_site_fract_x
_atom_site_fract_y
_atom_site_fract_z
_atom_site_U_iso_or_equiv
_atom_site_adp_type
_atom_site_occupancy
_atom_site_symmetry_multiplicity
_atom_site_calc_flag
_atom_site_refinement_flags
La1 La 0.730201(11) 0.143931(4) 0.105174(9) 0.01530(6) Uani 1 1 d .
N1 N 0.64941(16) 0.20317(5) 0.13343(12) 0.0154(5) Uani 1 1 d .
C1 C 0.73060(19) 0.22103(7) 0.11445(14) 0.0162(6) Uani 1 1 d .
H1 H 0.7306 0.2461 0.1183 0.019 Uiso 1 1 calc R
N2 N 0.81187(16) 0.20487(5) 0.09021(12) 0.0162(5) Uani 1 1 d .
C2 C 0.56965(19) 0.22490(7) 0.16001(15) 0.0170(6) Uani 1 1 d .
N3 N 0.79582(16) 0.10919(5) -0.00871(12) 0.0167(5) Uani 1 1 d .
C3 C 0.4716(2) 0.22369(7) 0.11659(16) 0.0200(6) Uani 1 1 d .
N4 N 0.62511(16) 0.12661(6) -0.02627(13) 0.0175(5) Uani 1 1 d .
C4 C 0.3951(2) 0.24625(7) 0.14000(17) 0.0244(6) Uani 1 1 d .
H4 H 0.3284 0.2462 0.1106 0.029 Uiso 1 1 calc R
N5 N 0.83041(16) 0.11971(6) 0.23253(13) 0.0175(5) Uani 1 1 d .
C5 C 0.4150(2) 0.26854(8) 0.20499(18) 0.0297(7) Uani 1 1 d .
H5 H 0.3623 0.2837 0.2200 0.036 Uiso 1 1 calc R
N6 N 0.66041(16) 0.10247(5) 0.20745(13) 0.0177(5) Uani 1 1 d .
C6 C 0.5106(2) 0.26881(7) 0.24802(17) 0.0269(7) Uani 1 1 d .
H6 H 0.5231 0.2843 0.2927 0.032 Uiso 1 1 calc R
C7 C 0.5904(2) 0.24702(7) 0.22829(15) 0.0188(6) Uani 1 1 d .
C8 C 0.4504(2) 0.20076(7) 0.04246(16) 0.0224(6) Uani 1 1 d .
H8 H 0.4910 0.1784 0.0522 0.027 Uiso 1 1 calc R
C9 C 0.4871(2) 0.21892(8) -0.03029(17) 0.0325(7) Uani 1 1 d .
H9A H 0.4503 0.2414 -0.0401 0.049 Uiso 1 1 calc R
H9B H 0.4731 0.2036 -0.0774 0.049 Uiso 1 1 calc R
H9C H 0.5614 0.2235 -0.0202 0.049 Uiso 1 1 calc R
C10 C 0.3370(2) 0.19051(8) 0.02321(19) 0.0298(7) Uani 1 1 d .
H10A H 0.3117 0.1802 0.0710 0.045 Uiso 1 1 calc R
H10B H 0.3301 0.1731 -0.0204 0.045 Uiso 1 1 calc R
H10C H 0.2964 0.2116 0.0066 0.045 Uiso 1 1 calc R
C11 C 0.6924(2) 0.24825(7) 0.28034(16) 0.0238(6) Uani 1 1 d .
H11 H 0.7357 0.2282 0.2640 0.029 Uiso 1 1 calc R
C12 C 0.7518(2) 0.28306(8) 0.26967(18) 0.0332(7) Uani 1 1 d .
H12A H 0.7660 0.2852 0.2137 0.050 Uiso 1 1 calc R
H12B H 0.8171 0.2828 0.3049 0.050 Uiso 1 1 calc R
H12C H 0.7100 0.3032 0.2836 0.050 Uiso 1 1 calc R
C13 C 0.6795(2) 0.24354(8) 0.36951(17) 0.0339(8) Uani 1 1 d .
H13A H 0.6389 0.2632 0.3875 0.051 Uiso 1 1 calc R
H13B H 0.7477 0.2432 0.4009 0.051 Uiso 1 1 calc R
H13C H 0.6439 0.2211 0.3772 0.051 Uiso 1 1 calc R
C14 C 0.8919(2) 0.22841(7) 0.07066(16) 0.0198(6) Uani 1 1 d .
C15 C 0.9912(2) 0.22416(7) 0.11158(16) 0.0200(6) Uani 1 1 d .
C16 C 1.0685(2) 0.24756(8) 0.09547(17) 0.0268(7) Uani 1 1 d .
H16 H 1.1361 0.2446 0.1223 0.032 Uiso 1 1 calc R
C17 C 1.0493(2) 0.27497(8) 0.04136(18) 0.0346(8) Uani 1 1 d .
H17 H 1.1026 0.2912 0.0325 0.042 Uiso 1 1 calc R
C18 C 0.9524(2) 0.27856(8) 0.00035(18) 0.0303(7) Uani 1 1 d .
H18 H 0.9399 0.2972 -0.0376 0.036 Uiso 1 1 calc R
C19 C 0.8721(2) 0.25559(7) 0.01288(16) 0.0234(6) Uani 1 1 d .
C20 C 1.0126(2) 0.19620(7) 0.17666(16) 0.0218(6) Uani 1 1 d .
H20 H 0.9718 0.1746 0.1587 0.026 Uiso 1 1 calc R
C21 C 0.9758(2) 0.20846(8) 0.25540(17) 0.0278(7) Uani 1 1 d .
H21A H 1.0116 0.2304 0.2731 0.042 Uiso 1 1 calc R
H21B H 0.9910 0.1901 0.2964 0.042 Uiso 1 1 calc R
H21C H 0.9012 0.2128 0.2473 0.042 Uiso 1 1 calc R
C22 C 1.1253(2) 0.18521(8) 0.19171(18) 0.0298(7) Uani 1 1 d .
H22A H 1.1491 0.1772 0.1412 0.045 Uiso 1 1 calc R
H22B H 1.1325 0.1658 0.2309 0.045 Uiso 1 1 calc R
H22C H 1.1670 0.2055 0.2127 0.045 Uiso 1 1 calc R
C23 C 0.7684(2) 0.26078(8) -0.03707(17) 0.0284(7) Uani 1 1 d .
H23 H 0.7231 0.2403 -0.0263 0.034 Uiso 1 1 calc R
C24 C 0.7147(3) 0.29501(9) -0.0140(2) 0.0447(9) Uani 1 1 d .
H24A H 0.7084 0.2948 0.0437 0.067 Uiso 1 1 calc R
H24B H 0.6459 0.2964 -0.0440 0.067 Uiso 1 1 calc R
H24C H 0.7557 0.3155 -0.0270 0.067 Uiso 1 1 calc R
C25 C 0.7788(3) 0.26139(9) -0.12712(17) 0.0406(9) Uani 1 1 d .
H25A H 0.8189 0.2822 -0.1398 0.061 Uiso 1 1 calc R
H25B H 0.7100 0.2625 -0.1573 0.061 Uiso 1 1 calc R
H25C H 0.8140 0.2398 -0.1420 0.061 Uiso 1 1 calc R
C26 C 0.7048(2) 0.11014(7) -0.05209(16) 0.0177(6) Uani 1 1 d .
H26 H 0.6963 0.0987 -0.1029 0.021 Uiso 1 1 calc R
C27 C 0.8737(2) 0.09019(7) -0.04556(15) 0.0188(6) Uani 1 1 d .
C28 C 0.8597(2) 0.05415(7) -0.06760(16) 0.0239(6) Uani 1 1 d .
C29 C 0.9346(2) 0.03811(8) -0.10826(17) 0.0299(7) Uani 1 1 d .
H29 H 0.9262 0.0140 -0.1237 0.036 Uiso 1 1 calc R
C30 C 1.0201(2) 0.05606(8) -0.12666(18) 0.0336(8) Uani 1 1 d .
H30 H 1.0693 0.0446 -0.1556 0.040 Uiso 1 1 calc R
C31 C 1.0345(2) 0.09088(8) -0.10308(17) 0.0280(7) Uani 1 1 d .
H31 H 1.0950 0.1030 -0.1149 0.034 Uiso 1 1 calc R
C32 C 0.9627(2) 0.10877(7) -0.06237(16) 0.0210(6) Uani 1 1 d .
C33 C 0.7687(2) 0.03189(7) -0.04804(17) 0.0264(7) Uani 1 1 d .
H33 H 0.7288 0.0462 -0.0119 0.032 Uiso 1 1 calc R
C34 C 0.6961(3) 0.02224(8) -0.1220(2) 0.0423(9) Uani 1 1 d .
H34A H 0.6710 0.0439 -0.1499 0.063 Uiso 1 1 calc R
H34B H 0.6374 0.0088 -0.1059 0.063 Uiso 1 1 calc R
H34C H 0.7330 0.0077 -0.1581 0.063 Uiso 1 1 calc R
C35 C 0.8039(3) -0.00209(8) -0.0036(2) 0.0391(8) Uani 1 1 d .
H35A H 0.7434 -0.0152 0.0104 0.059 Uiso 1 1 calc R
H35B H 0.8485 0.0039 0.0456 0.059 Uiso 1 1 calc R
H35C H 0.8423 -0.0168 -0.0381 0.059 Uiso 1 1 calc R
C36 C 0.9763(2) 0.14752(7) -0.04063(17) 0.0220(6) Uani 1 1 d .
H36 H 0.9508 0.1511 0.0129 0.026 Uiso 1 1 calc R
C37 C 1.0889(2) 0.16043(8) -0.03401(19) 0.0313(7) Uani 1 1 d .
H37A H 1.1325 0.1445 0.0014 0.047 Uiso 1 1 calc R
H37B H 1.0932 0.1845 -0.0118 0.047 Uiso 1 1 calc R
H37C H 1.1129 0.1605 -0.0874 0.047 Uiso 1 1 calc R
C38 C 0.9111(2) 0.17072(8) -0.10111(17) 0.0297(7) Uani 1 1 d .
H38A H 0.9305 0.1663 -0.1551 0.045 Uiso 1 1 calc R
H38B H 0.9230 0.1957 -0.0872 0.045 Uiso 1 1 calc R
H38C H 0.8379 0.1651 -0.0999 0.045 Uiso 1 1 calc R
C39 C 0.5317(2) 0.12559(7) -0.08093(16) 0.0209(6) Uani 1 1 d .
C40 C 0.5278(2) 0.13992(7) -0.15879(17) 0.0264(7) Uani 1 1 d .
C41 C 0.4356(3) 0.13678(8) -0.20925(19) 0.0368(8) Uani 1 1 d .
H41 H 0.4320 0.1460 -0.2623 0.044 Uiso 1 1 calc R
C42 C 0.3505(3) 0.12096(9) -0.1847(2) 0.0403(9) Uani 1 1 d .
H42 H 0.2889 0.1190 -0.2206 0.048 Uiso 1 1 calc R
C43 C 0.3542(2) 0.10761(8) -0.1072(2) 0.0345(8) Uani 1 1 d .
H43 H 0.2943 0.0970 -0.0902 0.041 Uiso 1 1 calc R
C44 C 0.4439(2) 0.10955(7) -0.05418(17) 0.0233(6) Uani 1 1 d .
C45 C 0.6182(2) 0.15917(9) -0.19035(18) 0.0332(7) Uani 1 1 d .
H45 H 0.6713 0.1637 -0.1437 0.040 Uiso 1 1 calc R
C46 C 0.6692(3) 0.13655(10) -0.2519(2) 0.0516(10) Uani 1 1 d .
H46A H 0.6180 0.1310 -0.2975 0.077 Uiso 1 1 calc R
H46B H 0.6954 0.1145 -0.2263 0.077 Uiso 1 1 calc R
H46C H 0.7265 0.1498 -0.2707 0.077 Uiso 1 1 calc R
C47 C 0.5868(3) 0.19469(9) -0.2282(2) 0.0444(9) Uani 1 1 d .
H47A H 0.5379 0.1909 -0.2762 0.067 Uiso 1 1 calc R
H47B H 0.6481 0.2069 -0.2432 0.067 Uiso 1 1 calc R
H47C H 0.5541 0.2092 -0.1896 0.067 Uiso 1 1 calc R
C48 C 0.4491(2) 0.09325(7) 0.02818(17) 0.0243(7) Uani 1 1 d .
H48 H 0.4949 0.1085 0.0657 0.029 Uiso 1 1 calc R
C49 C 0.3444(2) 0.09073(8) 0.0608(2) 0.0389(8) Uani 1 1 d .
H49A H 0.3108 0.1140 0.0572 0.058 Uiso 1 1 calc R
H49B H 0.3544 0.0831 0.1170 0.058 Uiso 1 1 calc R
H49C H 0.3008 0.0735 0.0290 0.058 Uiso 1 1 calc R
C50 C 0.4976(2) 0.05657(8) 0.02868(19) 0.0320(7) Uani 1 1 d .
H50A H 0.4554 0.0412 -0.0090 0.048 Uiso 1 1 calc R
H50B H 0.5012 0.0465 0.0829 0.048 Uiso 1 1 calc R
H50C H 0.5674 0.0584 0.0125 0.048 Uiso 1 1 calc R
C51 C 0.7502(2) 0.10197(7) 0.25258(15) 0.0179(6) Uani 1 1 d .
H51 H 0.7571 0.0885 0.3007 0.021 Uiso 1 1 calc R
C52 C 0.9245(2) 0.11661(7) 0.28565(16) 0.0188(6) Uani 1 1 d .
C53 C 1.0115(2) 0.10299(7) 0.25390(16) 0.0232(6) Uani 1 1 d .
C54 C 1.1030(2) 0.09943(8) 0.30491(19) 0.0342(8) Uani 1 1 d .
H54 H 1.1625 0.0903 0.2842 0.041 Uiso 1 1 calc R
C55 C 1.1088(2) 0.10888(9) 0.38471(19) 0.0379(8) Uani 1 1 d .
H55 H 1.1718 0.1062 0.4186 0.045 Uiso 1 1 calc R
C56 C 1.0229(2) 0.12224(8) 0.41484(18) 0.0307(7) Uani 1 1 d .
H56 H 1.0273 0.1285 0.4700 0.037 Uiso 1 1 calc R
C57 C 0.9297(2) 0.12688(7) 0.36703(15) 0.0205(6) Uani 1 1 d .
C58 C 1.0047(2) 0.09039(8) 0.16738(16) 0.0241(6) Uani 1 1 d .
H58 H 0.9618 0.1079 0.1337 0.029 Uiso 1 1 calc R
C59 C 1.1090(2) 0.08784(9) 0.13430(19) 0.0350(8) Uani 1 1 d .
H59A H 1.1464 0.1102 0.1438 0.052 Uiso 1 1 calc R
H59B H 1.0981 0.0831 0.0765 0.052 Uiso 1 1 calc R
H59C H 1.1495 0.0685 0.1614 0.052 Uiso 1 1 calc R
C60 C 0.9505(2) 0.05469(8) 0.15745(18) 0.0343(8) Uani 1 1 d .
H60A H 0.9879 0.0373 0.1931 0.052 Uiso 1 1 calc R
H60B H 0.9489 0.0468 0.1016 0.052 Uiso 1 1 calc R
H60C H 0.8797 0.0570 0.1713 0.052 Uiso 1 1 calc R
C61 C 0.8406(2) 0.14364(8) 0.40475(17) 0.0285(7) Uani 1 1 d .
H61 H 0.7855 0.1499 0.3605 0.034 Uiso 1 1 calc R
C62 C 0.8722(3) 0.17745(8) 0.45095(18) 0.0379(8) Uani 1 1 d .
H62A H 0.9249 0.1719 0.4956 0.057 Uiso 1 1 calc R
H62B H 0.8117 0.1878 0.4721 0.057 Uiso 1 1 calc R
H62C H 0.9002 0.1945 0.4149 0.057 Uiso 1 1 calc R
C63 C 0.7937(3) 0.11755(9) 0.46170(19) 0.0425(9) Uani 1 1 d .
H63A H 0.7686 0.0964 0.4316 0.064 Uiso 1 1 calc R
H63B H 0.7361 0.1290 0.4845 0.064 Uiso 1 1 calc R
H63C H 0.8466 0.1107 0.5051 0.064 Uiso 1 1 calc R
C64 C 0.5795(2) 0.08168(7) 0.23637(16) 0.0197(6) Uani 1 1 d .
C65 C 0.4913(2) 0.09929(8) 0.25607(19) 0.0304(7) Uani 1 1 d .
C66 C 0.4138(3) 0.07958(8) 0.2856(2) 0.0478(10) Uani 1 1 d .
H66 H 0.3542 0.0914 0.3000 0.057 Uiso 1 1 calc R
C67 C 0.4210(3) 0.04324(9) 0.2946(2) 0.0483(10) Uani 1 1 d .
H67 H 0.3671 0.0302 0.3147 0.058 Uiso 1 1 calc R
C68 C 0.5073(2) 0.02634(8) 0.27408(19) 0.0352(8) Uani 1 1 d .
H68 H 0.5126 0.0014 0.2803 0.042 Uiso 1 1 calc R
C69 C 0.5874(2) 0.04468(7) 0.24437(17) 0.0241(6) Uani 1 1 d .
C70 C 0.4821(2) 0.13974(7) 0.2502(2) 0.0347(8) Uani 1 1 d .
H70 H 0.5143 0.1474 0.2015 0.042 Uiso 1 1 calc R
C71 C 0.5414(3) 0.15734(9) 0.3222(3) 0.0550(11) Uani 1 1 d .
H71A H 0.5309 0.1830 0.3189 0.083 Uiso 1 1 calc R
H71B H 0.6151 0.1520 0.3230 0.083 Uiso 1 1 calc R
H71C H 0.5166 0.1484 0.3715 0.083 Uiso 1 1 calc R
C72 C 0.3719(2) 0.15332(8) 0.2412(2) 0.0380(8) Uani 1 1 d .
H72A H 0.3415 0.1494 0.2914 0.057 Uiso 1 1 calc R
H72B H 0.3315 0.1406 0.1974 0.057 Uiso 1 1 calc R
H72C H 0.3716 0.1787 0.2290 0.057 Uiso 1 1 calc R
C73 C 0.6793(2) 0.02332(7) 0.22119(18) 0.0292(7) Uani 1 1 d .
H73 H 0.7200 0.0388 0.1879 0.035 Uiso 1 1 calc R
C74 C 0.6466(3) -0.00981(8) 0.1725(2) 0.0451(9) Uani 1 1 d .
H74A H 0.6102 -0.0260 0.2053 0.068 Uiso 1 1 calc R
H74B H 0.7080 -0.0216 0.1563 0.068 Uiso 1 1 calc R
H74C H 0.6007 -0.0031 0.1245 0.068 Uiso 1 1 calc R
C75 C 0.7505(3) 0.01129(9) 0.2952(2) 0.0467(9) Uani 1 1 d .
H75A H 0.7117 -0.0037 0.3289 0.070 Uiso 1 1 calc R
H75B H 0.7769 0.0321 0.3260 0.070 Uiso 1 1 calc R
H75C H 0.8085 -0.0022 0.2780 0.070 Uiso 1 1 calc R
C100 C 1.1359(4) 0.08956(13) 0.6273(3) 0.0739(13) Uani 1 1 d .
D100 H 1.1872 0.0737 0.6125 0.089 Uiso 1 1 calc R
C101 C 1.0458(5) 0.07664(12) 0.6493(3) 0.0783(14) Uani 1 1 d .
D101 H 1.0343 0.0518 0.6493 0.094 Uiso 1 1 calc R
C102 C 0.9709(4) 0.09914(13) 0.6716(3) 0.0761(13) Uani 1 1 d .
D102 H 0.9081 0.0901 0.6872 0.091 Uiso 1 1 calc R
C103 C 0.9890(4) 0.13518(11) 0.6707(2) 0.0654(12) Uani 1 1 d .
D103 H 0.9385 0.1512 0.6861 0.079 Uiso 1 1 calc R
C104 C 1.0802(4) 0.14804(11) 0.6476(2) 0.0600(11) Uani 1 1 d .
D104 H 1.0918 0.1729 0.6464 0.072 Uiso 1 1 calc R
C105 C 1.1528(3) 0.12553(12) 0.6265(2) 0.0613(11) Uani 1 1 d .
D105 H 1.2158 0.1345 0.6112 0.074 Uiso 1 1 calc R

loop_
_atom_site_aniso_label
_atom_site_aniso_U_11
_atom_site_aniso_U_22
_atom_site_aniso_U_33
_atom_site_aniso_U_23
_atom_site_aniso_U_13
_atom_site_aniso_U_12
La1 0.01261(9) 0.01727(9) 0.01614(9) -0.00186(7) 0.00212(6) 0.00098(6)
N1 0.0117(11) 0.0194(12) 0.0161(11) -0.0010(9) 0.0053(9) 0.0017(9)
C1 0.0169(14) 0.0184(14) 0.0136(13) -0.0013(11) 0.0037(11) 0.0016(11)
N2 0.0116(12) 0.0210(12) 0.0163(11) 0.0012(9) 0.0031(9) -0.0006(9)
C2 0.0150(14) 0.0173(14) 0.0203(14) 0.0016(11) 0.0096(12) 0.0032(11)
N3 0.0148(12) 0.0168(12) 0.0185(11) -0.0011(9) 0.0022(10) 0.0003(9)
C3 0.0145(14) 0.0205(15) 0.0260(15) 0.0028(12) 0.0058(12) -0.0009(11)
N4 0.0116(12) 0.0196(12) 0.0209(12) -0.0025(10) 0.0001(10) 0.0021(9)
C4 0.0161(15) 0.0252(16) 0.0332(17) 0.0018(13) 0.0079(13) 0.0029(12)
N5 0.0119(12) 0.0199(12) 0.0204(12) 0.0008(10) 0.0013(10) -0.0009(9)
C5 0.0264(17) 0.0252(16) 0.0405(18) -0.0054(14) 0.0168(15) 0.0071(13)
N6 0.0123(12) 0.0185(12) 0.0225(12) -0.0006(10) 0.0026(10) -0.0008(9)
C6 0.0250(17) 0.0267(16) 0.0298(17) -0.0063(13) 0.0068(14) 0.0030(13)
C7 0.0213(15) 0.0170(14) 0.0194(14) -0.0035(11) 0.0085(12) -0.0009(11)
C8 0.0130(14) 0.0242(15) 0.0293(16) -0.0018(13) -0.0007(12) 0.0020(11)
C9 0.0230(17) 0.047(2) 0.0277(17) -0.0029(15) 0.0035(14) -0.0048(14)
C10 0.0156(15) 0.0313(17) 0.0411(18) 0.0005(14) -0.0034(14) -0.0001(12)
C11 0.0227(16) 0.0269(16) 0.0218(15) -0.0049(12) 0.0023(13) 0.0007(12)
C12 0.0325(18) 0.0355(19) 0.0307(17) -0.0034(14) -0.0007(15) -0.0100(14)
C13 0.041(2) 0.0379(19) 0.0232(16) -0.0050(14) 0.0043(15) -0.0016(15)
C14 0.0138(14) 0.0241(15) 0.0225(15) -0.0041(12) 0.0060(12) -0.0019(11)
C15 0.0158(15) 0.0245(15) 0.0208(14) -0.0057(12) 0.0063(12) 0.0006(11)
C16 0.0177(15) 0.0382(18) 0.0257(16) -0.0038(14) 0.0082(13) -0.0032(13)
C17 0.0282(18) 0.040(2) 0.0383(19) 0.0009(16) 0.0146(15) -0.0131(14)
C18 0.0324(19) 0.0289(17) 0.0310(17) 0.0061(14) 0.0099(15) -0.0032(14)
C19 0.0238(16) 0.0270(16) 0.0207(15) 0.0028(13) 0.0088(13) 0.0028(12)
C20 0.0148(15) 0.0266(16) 0.0239(15) -0.0022(12) 0.0017(12) -0.0009(11)
C21 0.0242(17) 0.0344(18) 0.0257(16) 0.0014(14) 0.0061(13) 0.0019(13)
C22 0.0149(15) 0.046(2) 0.0281(16) -0.0030(14) 0.0016(13) 0.0063(13)
C23 0.0253(17) 0.0324(18) 0.0279(16) 0.0101(14) 0.0047(13) 0.0046(13)
C24 0.047(2) 0.044(2) 0.044(2) 0.0139(17) 0.0091(17) 0.0195(17)
C25 0.048(2) 0.052(2) 0.0216(16) 0.0090(15) 0.0042(15) 0.0103(17)
C26 0.0162(15) 0.0181(14) 0.0183(14) -0.0008(11) -0.0004(12) -0.0006(11)
C27 0.0154(14) 0.0246(16) 0.0160(14) -0.0043(12) 0.0000(11) 0.0056(11)
C28 0.0228(16) 0.0232(16) 0.0246(15) -0.0031(12) -0.0017(13) 0.0057(12)
C29 0.0315(18) 0.0262(17) 0.0318(17) -0.0075(14) 0.0022(14) 0.0099(13)
C30 0.0332(19) 0.039(2) 0.0306(17) -0.0080(15) 0.0106(15) 0.0186(15)
C31 0.0181(16) 0.0385(19) 0.0288(16) 0.0004(14) 0.0086(13) 0.0033(13)
C32 0.0159(15) 0.0293(16) 0.0175(14) 0.0010(12) 0.0004(12) 0.0037(12)
C33 0.0236(16) 0.0211(16) 0.0342(17) -0.0046(13) 0.0019(14) -0.0012(12)
C34 0.037(2) 0.0334(19) 0.052(2) -0.0066(16) -0.0108(17) -0.0024(15)
C35 0.043(2) 0.0231(17) 0.050(2) -0.0018(15) -0.0023(17) -0.0031(14)
C36 0.0153(15) 0.0280(16) 0.0242(15) 0.0008(12) 0.0086(12) 0.0004(12)
C37 0.0206(17) 0.0370(18) 0.0368(18) -0.0009(15) 0.0053(14) -0.0061(13)
C38 0.0259(17) 0.0321(18) 0.0315(17) 0.0044(14) 0.0046(14) -0.0025(13)
C39 0.0179(15) 0.0190(15) 0.0254(15) -0.0040(12) 0.0006(13) 0.0055(11)
C40 0.0230(16) 0.0269(17) 0.0285(16) -0.0017(13) 0.0000(13) 0.0074(12)
C41 0.035(2) 0.045(2) 0.0269(17) -0.0024(15) -0.0132(15) 0.0114(15)
C42 0.0236(19) 0.044(2) 0.048(2) -0.0069(17) -0.0172(16) 0.0058(15)
C43 0.0166(16) 0.0301(18) 0.055(2) -0.0023(16) -0.0057(15) 0.0004(13)
C44 0.0151(15) 0.0178(15) 0.0362(17) -0.0073(13) -0.0010(13) 0.0041(11)
C45 0.0286(18) 0.047(2) 0.0231(16) 0.0032(15) -0.0009(14) 0.0036(15)
C46 0.049(2) 0.073(3) 0.035(2) 0.0066(18) 0.0158(18) 0.018(2)
C47 0.046(2) 0.051(2) 0.037(2) 0.0115(17) 0.0117(17) 0.0044(17)
C48 0.0149(15) 0.0210(15) 0.0368(17) -0.0051(13) 0.0016(13) -0.0040(11)
C49 0.0204(17) 0.0316(19) 0.067(2) -0.0023(17) 0.0143(16) -0.0048(13)
C50 0.0240(17) 0.0341(18) 0.0379(18) 0.0032(14) 0.0032(14) 0.0022(13)
C51 0.0170(14) 0.0182(14) 0.0187(14) 0.0005(11) 0.0030(12) 0.0029(11)
C52 0.0139(14) 0.0175(14) 0.0241(15) 0.0014(12) -0.0013(12) -0.0013(11)
C53 0.0151(15) 0.0303(17) 0.0239(15) -0.0052(13) 0.0010(12) -0.0013(12)
C54 0.0150(16) 0.048(2) 0.0378(19) -0.0092(16) -0.0044(14) 0.0072(14)
C55 0.0200(17) 0.051(2) 0.0385(19) -0.0072(16) -0.0131(15) 0.0043(15)
C56 0.0314(19) 0.0346(18) 0.0242(16) -0.0057(14) -0.0054(14) -0.0001(14)
C57 0.0214(16) 0.0220(15) 0.0174(14) 0.0005(12) -0.0005(12) 0.0008(12)
C58 0.0143(15) 0.0353(17) 0.0225(15) -0.0051(13) 0.0006(12) 0.0047(12)
C59 0.0223(17) 0.048(2) 0.0356(18) -0.0082(16) 0.0088(14) 0.0010(14)
C60 0.0266(18) 0.041(2) 0.0354(18) -0.0144(15) 0.0052(15) -0.0023(14)
C61 0.0263(17) 0.0386(19) 0.0203(15) -0.0015(14) 0.0018(13) 0.0037(14)
C62 0.051(2) 0.038(2) 0.0249(17) -0.0039(15) 0.0084(16) 0.0092(16)
C63 0.047(2) 0.055(2) 0.0265(17) -0.0022(16) 0.0074(16) -0.0080(17)
C64 0.0145(14) 0.0220(15) 0.0229(15) -0.0007(12) 0.0026(12) -0.0006(11)
C65 0.0212(16) 0.0234(16) 0.048(2) -0.0019(14) 0.0090(15) -0.0041(12)
C66 0.0261(19) 0.0273(19) 0.095(3) -0.0017(19) 0.0291(19) -0.0042(14)
C67 0.033(2) 0.031(2) 0.086(3) 0.0054(19) 0.029(2) -0.0081(15)
C68 0.0357(19) 0.0222(17) 0.049(2) 0.0049(15) 0.0094(16) -0.0030(14)
C69 0.0207(16) 0.0261(16) 0.0249(15) 0.0024(13) -0.0002(13) -0.0001(12)
C70 0.0193(16) 0.0229(17) 0.065(2) -0.0022(15) 0.0181(16) -0.0006(12)
C71 0.031(2) 0.032(2) 0.101(3) -0.022(2) 0.004(2) 0.0035(16)
C72 0.0290(19) 0.0267(17) 0.060(2) 0.0007(16) 0.0122(17) 0.0051(13)
C73 0.0297(17) 0.0229(16) 0.0367(18) 0.0058(14) 0.0111(14) 0.0057(13)
C74 0.052(2) 0.036(2) 0.048(2) -0.0035(17) 0.0058(18) 0.0180(17)
C75 0.043(2) 0.0315(19) 0.062(2) 0.0043(17) -0.0104(19) 0.0082(16)
C100 0.087(4) 0.066(3) 0.064(3) 0.009(2) -0.012(3) 0.021(3)
C101 0.109(4) 0.050(3) 0.070(3) 0.007(2) -0.014(3) 0.012(3)
C102 0.094(4) 0.078(4) 0.055(3) 0.001(2) -0.001(3) -0.013(3)
C103 0.095(4) 0.051(3) 0.049(3) -0.013(2) 0.006(2) 0.001(2)
C104 0.084(3) 0.055(3) 0.039(2) -0.0106(19) -0.003(2) -0.005(2)
C105 0.062(3) 0.076(3) 0.042(2) 0.004(2) -0.012(2) 0.006(2)

loop_
_atom_type_symbol
_atom_type_description
_atom_type_scat_dispersion_real
_atom_type_scat_dispersion_imag
_atom_type_scat_source
C C 0.0033 0.0016 'International Tables Vol C Tables 4.2.6.8 and 6.1.1.4'
D D 0.0000 0.0000 'International Tables Vol C Tables 4.2.6.8 and 6.1.1.4'
H H 0.0000 0.0000 'International Tables Vol C Tables 4.2.6.8 and 6.1.1.4'
N N 0.0061 0.0033 'International Tables Vol C Tables 4.2.6.8 and 6.1.1.4'
La La -0.2871 2.4523 'International Tables Vol C Tables 4.2.6.8 and 6.1.1.4'

loop_
_geom_angle_atom_site_label_1
_geom_angle_atom_site_label_2
_geom_angle_atom_site_label_3
_geom_angle
N1 La1 N3 140.89(7)
N1 La1 N5 110.17(7)
N3 La1 N5 105.09(7)
N1 La1 N4 101.15(7)
N3 La1 N4 53.94(7)
N5 La1 N4 144.06(7)
N1 La1 N2 54.00(7)
N3 La1 N2 102.21(7)
N5 La1 N2 103.01(7)
N4 La1 N2 109.60(7)
N1 La1 N6 103.15(7)
N3 La1 N6 111.21(7)
N5 La1 N6 53.60(7)
N4 La1 N6 103.01(7)
N2 La1 N6 142.89(7)
C1 N1 C2 114.2(2)
C1 N1 La1 92.54(15)
C2 N1 La1 153.14(16)
N1 C1 N2 121.8(2)
N1 C1 H1 119.1
N2 C1 H1 119.1
C1 N2 C14 114.3(2)
C1 N2 La1 91.61(15)
C14 N2 La1 154.09(16)
C3 C2 C7 121.3(2)
C3 C2 N1 118.2(2)
C7 C2 N1 120.5(2)
C26 N3 C27 114.3(2)
C26 N3 La1 92.42(16)
C27 N3 La1 153.29(16)
C2 C3 C4 118.2(2)
C2 C3 C8 121.2(2)
C4 C3 C8 120.4(2)
C26 N4 C39 114.7(2)
C26 N4 La1 92.16(15)
C39 N4 La1 153.16(17)
C5 C4 C3 121.0(3)
C5 C4 H4 119.5
C3 C4 H4 119.5
C51 N5 C52 116.6(2)
C51 N5 La1 92.82(15)
C52 N5 La1 150.60(17)
C6 C5 C4 120.1(3)
C6 C5 H5 120.0
C4 C5 H5 120.0
C51 N6 C64 115.8(2)
C51 N6 La1 91.92(15)
C64 N6 La1 152.30(16)
C5 C6 C7 122.0(3)
C5 C6 H6 119.0
C7 C6 H6 119.0
C6 C7 C2 117.3(2)
C6 C7 C11 118.5(2)
C2 C7 C11 124.2(2)
C3 C8 C9 110.8(2)
C3 C8 C10 113.7(2)
C9 C8 C10 109.2(2)
C3 C8 H8 107.6
C9 C8 H8 107.6
C10 C8 H8 107.6
C8 C9 H9A 109.5
C8 C9 H9B 109.5
H9A C9 H9B 109.5
C8 C9 H9C 109.5
H9A C9 H9C 109.5
H9B C9 H9C 109.5
C8 C10 H10A 109.5
C8 C10 H10B 109.5
H10A C10 H10B 109.5
C8 C10 H10C 109.5
H10A C10 H10C 109.5
H10B C10 H10C 109.5
C7 C11 C13 112.1(2)
C7 C11 C12 112.3(2)
C13 C11 C12 108.8(2)
C7 C11 H11 107.8
C13 C11 H11 107.8
C12 C11 H11 107.8
C11 C12 H12A 109.5
C11 C12 H12B 109.5
H12A C12 H12B 109.5
C11 C12 H12C 109.5
H12A C12 H12C 109.5
H12B C12 H12C 109.5
C11 C13 H13A 109.5
C11 C13 H13B 109.5
H13A C13 H13B 109.5
C11 C13 H13C 109.5
H13A C13 H13C 109.5
H13B C13 H13C 109.5
C15 C14 C19 120.4(2)
C15 C14 N2 118.1(2)
C19 C14 N2 121.5(2)
C16 C15 C14 118.7(3)
C16 C15 C20 120.1(2)
C14 C15 C20 121.0(2)
C17 C16 C15 121.5(3)
C17 C16 H16 119.2
C15 C16 H16 119.2
C18 C17 C16 119.4(3)
C18 C17 H17 120.3
C16 C17 H17 120.3
C17 C18 C19 121.8(3)
C17 C18 H18 119.1
C19 C18 H18 119.1
C18 C19 C14 118.1(3)
C18 C19 C23 118.3(2)
C14 C19 C23 123.6(2)
C22 C20 C15 113.9(2)
C22 C20 C21 109.3(2)
C15 C20 C21 111.1(2)
C22 C20 H20 107.4
C15 C20 H20 107.4
C21 C20 H20 107.4
C20 C21 H21A 109.5
C20 C21 H21B 109.5
H21A C21 H21B 109.5
C20 C21 H21C 109.5
H21A C21 H21C 109.5
H21B C21 H21C 109.5
C20 C22 H22A 109.5
C20 C22 H22B 109.5
H22A C22 H22B 109.5
C20 C22 H22C 109.5
H22A C22 H22C 109.5
H22B C22 H22C 109.5
C19 C23 C25 111.9(2)
C19 C23 C24 111.8(3)
C25 C23 C24 109.1(2)
C19 C23 H23 107.9
C25 C23 H23 107.9
C24 C23 H23 107.9
C23 C24 H24A 109.5
C23 C24 H24B 109.5
H24A C24 H24B 109.5
C23 C24 H24C 109.5
H24A C24 H24C 109.5
H24B C24 H24C 109.5
C23 C25 H25A 109.5
C23 C25 H25B 109.5
H25A C25 H25B 109.5
C23 C25 H25C 109.5
H25A C25 H25C 109.5
H25B C25 H25C 109.5
N3 C26 N4 121.5(2)
N3 C26 H26 119.3
N4 C26 H26 119.3
C32 C27 C28 120.6(2)
C32 C27 N3 118.3(2)
C28 C27 N3 121.0(2)
C29 C28 C27 118.0(3)
C29 C28 C33 118.2(3)
C27 C28 C33 123.7(2)
C30 C29 C28 121.9(3)
C30 C29 H29 119.0
C28 C29 H29 119.0
C29 C30 C31 119.7(3)
C29 C30 H30 120.1
C31 C30 H30 120.1
C30 C31 C32 121.6(3)
C30 C31 H31 119.2
C32 C31 H31 119.2
C31 C32 C27 118.0(3)
C31 C32 C36 121.3(3)
C27 C32 C36 120.6(2)
C34 C33 C28 112.8(2)
C34 C33 C35 108.8(2)
C28 C33 C35 111.8(2)
C34 C33 H33 107.8
C28 C33 H33 107.8
C35 C33 H33 107.8
C33 C34 H34A 109.5
C33 C34 H34B 109.5
H34A C34 H34B 109.5
C33 C34 H34C 109.5
H34A C34 H34C 109.5
H34B C34 H34C 109.5
C33 C35 H35A 109.5
C33 C35 H35B 109.5
H35A C35 H35B 109.5
C33 C35 H35C 109.5
H35A C35 H35C 109.5
H35B C35 H35C 109.5
C32 C36 C38 110.7(2)
C32 C36 C37 114.1(2)
C38 C36 C37 108.8(2)
C32 C36 H36 107.6
C38 C36 H36 107.6
C37 C36 H36 107.6
C36 C37 H37A 109.5
C36 C37 H37B 109.5
H37A C37 H37B 109.5
C36 C37 H37C 109.5
H37A C37 H37C 109.5
H37B C37 H37C 109.5
C36 C38 H38A 109.5
C36 C38 H38B 109.5
H38A C38 H38B 109.5
C36 C38 H38C 109.5
H38A C38 H38C 109.5
H38B C38 H38C 109.5
C40 C39 C44 120.8(3)
C40 C39 N4 121.3(2)
C44 C39 N4 117.9(2)
C41 C40 C39 117.9(3)
C41 C40 C45 118.4(3)
C39 C40 C45 123.6(3)
C42 C41 C40 122.0(3)
C42 C41 H41 119.0
C40 C41 H41 119.0
C41 C42 C43 119.8(3)
C41 C42 H42 120.1
C43 C42 H42 120.1
C42 C43 C44 121.2(3)
C42 C43 H43 119.4
C44 C43 H43 119.4
C43 C44 C39 118.3(3)
C43 C44 C48 120.9(3)
C39 C44 C48 120.7(2)
C47 C45 C40 112.5(3)
C47 C45 C46 109.0(3)
C40 C45 C46 111.9(3)
C47 C45 H45 107.8
C40 C45 H45 107.8
C46 C45 H45 107.8
C45 C46 H46A 109.5
C45 C46 H46B 109.5
H46A C46 H46B 109.5
C45 C46 H46C 109.5
H46A C46 H46C 109.5
H46B C46 H46C 109.5
C45 C47 H47A 109.5
C45 C47 H47B 109.5
H47A C47 H47B 109.5
C45 C47 H47C 109.5
H47A C47 H47C 109.5
H47B C47 H47C 109.5
C44 C48 C50 110.7(2)
C44 C48 C49 113.7(2)
C50 C48 C49 109.2(2)
C44 C48 H48 107.7
C50 C48 H48 107.7
C49 C48 H48 107.7
C48 C49 H49A 109.5
C48 C49 H49B 109.5
H49A C49 H49B 109.5
C48 C49 H49C 109.5
H49A C49 H49C 109.5
H49B C49 H49C 109.5
C48 C50 H50A 109.5
C48 C50 H50B 109.5
H50A C50 H50B 109.5
C48 C50 H50C 109.5
H50A C50 H50C 109.5
H50B C50 H50C 109.5
N5 C51 N6 121.7(2)
N5 C51 H51 119.2
N6 C51 H51 119.2
C53 C52 C57 120.9(2)
C53 C52 N5 117.7(2)
C57 C52 N5 121.4(2)
C54 C53 C52 118.4(3)
C54 C53 C58 120.7(2)
C52 C53 C58 120.8(2)
C55 C54 C53 121.4(3)
C55 C54 H54 119.3
C53 C54 H54 119.3
C56 C55 C54 119.5(3)
C56 C55 H55 120.3
C54 C55 H55 120.3
C55 C56 C57 122.0(3)
C55 C56 H56 119.0
C57 C56 H56 119.0
C56 C57 C52 117.8(3)
C56 C57 C61 118.2(2)
C52 C57 C61 124.0(2)
C53 C58 C60 111.0(2)
C53 C58 C59 114.0(2)
C60 C58 C59 109.0(2)
C53 C58 H58 107.5
C60 C58 H58 107.5
C59 C58 H58 107.5
C58 C59 H59A 109.5
C58 C59 H59B 109.5
H59A C59 H59B 109.5
C58 C59 H59C 109.5
H59A C59 H59C 109.5
H59B C59 H59C 109.5
C58 C60 H60A 109.5
C58 C60 H60B 109.5
H60A C60 H60B 109.5
C58 C60 H60C 109.5
H60A C60 H60C 109.5
H60B C60 H60C 109.5
C57 C61 C62 112.5(2)
C57 C61 C63 111.4(2)
C62 C61 C63 108.8(2)
C57 C61 H61 108.0
C62 C61 H61 108.0
C63 C61 H61 108.0
C61 C62 H62A 109.5
C61 C62 H62B 109.5
H62A C62 H62B 109.5
C61 C62 H62C 109.5
H62A C62 H62C 109.5
H62B C62 H62C 109.5
C61 C63 H63A 109.5
C61 C63 H63B 109.5
H63A C63 H63B 109.5
C61 C63 H63C 109.5
H63A C63 H63C 109.5
H63B C63 H63C 109.5
C65 C64 C69 120.2(3)
C65 C64 N6 118.2(2)
C69 C64 N6 121.6(2)
C66 C65 C64 118.6(3)
C66 C65 C70 120.0(3)
C64 C65 C70 121.2(2)
C67 C66 C65 121.8(3)
C67 C66 H66 119.1
C65 C66 H66 119.1
C68 C67 C66 118.8(3)
C68 C67 H67 120.6
C66 C67 H67 120.6
C67 C68 C69 121.9(3)
C67 C68 H68 119.0
C69 C68 H68 119.0
C68 C69 C64 118.6(3)
C68 C69 C73 118.0(3)
C64 C69 C73 123.5(2)
C71 C70 C72 109.0(3)
C71 C70 C65 110.9(3)
C72 C70 C65 114.2(2)
C71 C70 H70 107.5
C72 C70 H70 107.5
C65 C70 H70 107.5
C70 C71 H71A 109.5
C70 C71 H71B 109.5
H71A C71 H71B 109.5
C70 C71 H71C 109.5
H71A C71 H71C 109.5
H71B C71 H71C 109.5
C70 C72 H72A 109.5
C70 C72 H72B 109.5
H72A C72 H72B 109.5
C70 C72 H72C 109.5
H72A C72 H72C 109.5
H72B C72 H72C 109.5
C74 C73 C69 112.8(3)
C74 C73 C75 107.3(2)
C69 C73 C75 111.8(3)
C74 C73 H73 108.3
C69 C73 H73 108.3
C75 C73 H73 108.3
C73 C74 H74A 109.5
C73 C74 H74B 109.5
H74A C74 H74B 109.5
C73 C74 H74C 109.5
H74A C74 H74C 109.5
H74B C74 H74C 109.5
C73 C75 H75A 109.5
C73 C75 H75B 109.5
H75A C75 H75B 109.5
C73 C75 H75C 109.5
H75A C75 H75C 109.5
H75B C75 H75C 109.5
C101 C100 C105 120.0(5)
C101 C100 D100 120.0
C105 C100 D100 120.0
C100 C101 C102 120.8(5)
C100 C101 D101 119.6
C102 C101 D101 119.6
C101 C102 C103 118.6(5)
C101 C102 D102 120.7
C103 C102 D102 120.7
C104 C103 C102 120.2(5)
C104 C103 D103 119.9
C102 C103 D103 119.9
C105 C104 C103 120.3(4)
C105 C104 D104 119.9
C103 C104 D104 119.9
C104 C105 C100 120.1(5)
C104 C105 D105 119.9
C100 C105 D105 119.9

loop_
_geom_bond_atom_site_label_1
_geom_bond_atom_site_label_2
_geom_bond_distance
La1 N1 2.538(2)
La1 N3 2.541(2)
La1 N5 2.544(2)
La1 N4 2.546(2)
La1 N2 2.558(2)
La1 N6 2.562(2)
N1 C1 1.323(3)
N1 C2 1.433(3)
C1 N2 1.325(3)
C1 H1 0.9500
N2 C14 1.436(3)
C2 C3 1.398(4)
C2 C7 1.418(4)
N3 C26 1.321(3)
N3 C27 1.437(3)
C3 C4 1.401(4)
C3 C8 1.514(4)
N4 C26 1.324(3)
N4 C39 1.440(3)
C4 C5 1.378(4)
C4 H4 0.9500
N5 C51 1.316(3)
N5 C52 1.437(3)
C5 C6 1.368(4)
C5 H5 0.9500
N6 C51 1.321(3)
N6 C64 1.442(3)
C6 C7 1.394(4)
C6 H6 0.9500
C7 C11 1.507(4)
C8 C9 1.522(4)
C8 C10 1.527(4)
C8 H8 1.0000
C9 H9A 0.9800
C9 H9B 0.9800
C9 H9C 0.9800
C10 H10A 0.9800
C10 H10B 0.9800
C10 H10C 0.9800
C11 C13 1.532(4)
C11 C12 1.545(4)
C11 H11 1.0000
C12 H12A 0.9800
C12 H12B 0.9800
C12 H12C 0.9800
C13 H13A 0.9800
C13 H13B 0.9800
C13 H13C 0.9800
C14 C15 1.404(4)
C14 C19 1.414(4)
C15 C16 1.389(4)
C15 C20 1.521(4)
C16 C17 1.380(4)
C16 H16 0.9500
C17 C18 1.375(4)
C17 H17 0.9500
C18 C19 1.393(4)
C18 H18 0.9500
C19 C23 1.520(4)
C20 C22 1.520(4)
C20 C21 1.525(4)
C20 H20 1.0000
C21 H21A 0.9800
C21 H21B 0.9800
C21 H21C 0.9800
C22 H22A 0.9800
C22 H22B 0.9800
C22 H22C 0.9800
C23 C25 1.530(4)
C23 C24 1.539(4)
C23 H23 1.0000
C24 H24A 0.9800
C24 H24B 0.9800
C24 H24C 0.9800
C25 H25A 0.9800
C25 H25B 0.9800
C25 H25C 0.9800
C26 H26 0.9500
C27 C32 1.411(4)
C27 C28 1.416(4)
C28 C29 1.390(4)
C28 C33 1.519(4)
C29 C30 1.368(4)
C29 H29 0.9500
C30 C31 1.379(4)
C30 H30 0.9500
C31 C32 1.393(4)
C31 H31 0.9500
C32 C36 1.513(4)
C33 C34 1.517(4)
C33 C35 1.528(4)
C33 H33 1.0000
C34 H34A 0.9800
C34 H34B 0.9800
C34 H34C 0.9800
C35 H35A 0.9800
C35 H35B 0.9800
C35 H35C 0.9800
C36 C38 1.524(4)
C36 C37 1.539(4)
C36 H36 1.0000
C37 H37A 0.9800
C37 H37B 0.9800
C37 H37C 0.9800
C38 H38A 0.9800
C38 H38B 0.9800
C38 H38C 0.9800
C39 C40 1.408(4)
C39 C44 1.412(4)
C40 C41 1.395(4)
C40 C45 1.528(4)
C41 C42 1.362(5)
C41 H41 0.9500
C42 C43 1.389(5)
C42 H42 0.9500
C43 C44 1.389(4)
C43 H43 0.9500
C44 C48 1.506(4)
C45 C47 1.519(4)
C45 C46 1.545(5)
C45 H45 1.0000
C46 H46A 0.9800
C46 H46B 0.9800
C46 H46C 0.9800
C47 H47A 0.9800
C47 H47B 0.9800
C47 H47C 0.9800
C48 C50 1.521(4)
C48 C49 1.529(4)
C48 H48 1.0000
C49 H49A 0.9800
C49 H49B 0.9800
C49 H49C 0.9800
C50 H50A 0.9800
C50 H50B 0.9800
C50 H50C 0.9800
C51 H51 0.9500
C52 C53 1.403(4)
C52 C57 1.412(4)
C53 C54 1.393(4)
C53 C58 1.519(4)
C54 C55 1.378(4)
C54 H54 0.9500
C55 C56 1.375(4)
C55 H55 0.9500
C56 C57 1.389(4)
C56 H56 0.9500
C57 C61 1.521(4)
C58 C60 1.522(4)
C58 C59 1.528(4)
C58 H58 1.0000
C59 H59A 0.9800
C59 H59B 0.9800
C59 H59C 0.9800
C60 H60A 0.9800
C60 H60B 0.9800
C60 H60C 0.9800
C61 C62 1.525(4)
C61 C63 1.544(4)
C61 H61 1.0000
C62 H62A 0.9800
C62 H62B 0.9800
C62 H62C 0.9800
C63 H63A 0.9800
C63 H63B 0.9800
C63 H63C 0.9800
C64 C65 1.398(4)
C64 C69 1.406(4)
C65 C66 1.389(4)
C65 C70 1.534(4)
C66 C67 1.382(4)
C66 H66 0.9500
C67 C68 1.370(4)
C67 H67 0.9500
C68 C69 1.391(4)
C68 H68 0.9500
C69 C73 1.529(4)
C70 C71 1.512(5)
C70 C72 1.516(4)
C70 H70 1.0000
C71 H71A 0.9800
C71 H71B 0.9800
C71 H71C 0.9800
C72 H72A 0.9800
C72 H72B 0.9800
C72 H72C 0.9800
C73 C74 1.528(4)
C73 C75 1.532(4)
C73 H73 1.0000
C74 H74A 0.9800
C74 H74B 0.9800
C74 H74C 0.9800
C75 H75A 0.9800
C75 H75B 0.9800
C75 H75C 0.9800
C100 C101 1.360(6)
C100 C105 1.376(6)
C100 D100 0.9500
C101 C102 1.376(6)
C101 D101 0.9500
C102 C103 1.381(6)
C102 D102 0.9500
C103 C104 1.379(6)
C103 D103 0.9500
C104 C105 1.347(6)
C104 D104 0.9500
C105 D105 0.9500

loop_
_platon_squeeze_void_nr
_platon_squeeze_void_average_x
_platon_squeeze_void_average_y
_platon_squeeze_void_average_z
_platon_squeeze_void_volume
_platon_squeeze_void_count_electrons
1 -0.004 0.000 0.500 658 219
2 -0.014 0.500 0.000 658 219
3 0.227 0.821 0.393 10 3
4 0.273 0.321 0.107 10 3
5 0.727 0.679 0.893 10 3
6 0.773 0.179 0.607 10 3
